data_7051341
_journal_name_full 'New Journal of Chemistry'
_journal_paper_doi 10.1039/b004641h
_journal_year 2000
_chemical_formula_sum 'C4 H12 Cl N2'
_chemical_formula_weight 123.61
_space_group_IT_number 14
_symmetry_cell_setting monoclinic
_symmetry_space_group_name_Hall '-P 2ybc'
_symmetry_space_group_name_H-M 'P 1 21/c 1'
_cell_angle_alpha 90.00
_cell_angle_beta 90.67(3)
_cell_angle_gamma 90.00
_cell_formula_units_Z 4
_cell_length_a 5.5047(11)
_cell_length_b 11.895(2)
_cell_length_c 10.410(2)
_cell_measurement_temperature 100(2)
_cell_volume 681.6(2)
_diffrn_ambient_temperature 100(2)
_exptl_crystal_density_diffrn 1.205
_cod_depositor_comments
;
The following automatic conversions were performed:
'_symmetry_cell_setting' value 'Monoclinic' changed to 'monoclinic'
according to '/home/saulius/struct/CIF-dictionaries/cif_core.dic'
dictionary named 'cif_core.dic' version 2.4.1 from 2010-06-29.

Automatic conversion script
Id: cif_fix_enum 1527 2010-12-29 10:47:43Z saulius 
;
_cod_original_sg_symbol_H-M 'P 21/c'
_cod_database_code 7051341

loop_
_symmetry_equiv_pos_as_xyz
'x, y, z'
'-x, y+1/2, -z+1/2'
'-x, -y, -z'
'x, -y-1/2, z-1/2'

loop_
_atom_site_label
_atom_site_type_symbol
_atom_site_fract_x
_atom_site_fract_y
_atom_site_fract_z
_atom_site_U_iso_or_equiv
_atom_site_adp_type
_atom_site_occupancy
_atom_site_symmetry_multiplicity
_atom_site_calc_flag
_atom_site_refinement_flags
_atom_site_disorder_assembly
_atom_site_disorder_group
Cl1 Cl 0.35921(8) 0.73875(4) 0.06739(4) 0.0174(2) Uani 1 1 d . . .
N1 N 0.3384(3) 0.19758(14) 0.17885(17) 0.0152(4) Uani 1 1 d . . .
H13 H 0.426(4) 0.2137(19) 0.107(2) 0.019(6) Uiso 1 1 d . . .
H12 H 0.281(4) 0.127(2) 0.174(2) 0.025(6) Uiso 1 1 d . . .
H11 H 0.442(5) 0.206(2) 0.248(3) 0.029(6) Uiso 1 1 d . . .
N2 N -0.1047(3) 0.48392(14) 0.32818(15) 0.0146(4) Uani 1 1 d . . .
H21 H -0.177(4) 0.424(2) 0.338(2) 0.016(6) Uiso 1 1 d . . .
C1 C 0.1316(3) 0.27862(16) 0.1889(2) 0.0177(4) Uani 1 1 d . . .
H1B H 0.044(5) 0.2608(18) 0.272(3) 0.029(6) Uiso 1 1 d . . .
H1A H 0.005(4) 0.2607(17) 0.121(2) 0.018(6) Uiso 1 1 d . . .
C2 C 0.2184(4) 0.39984(16) 0.17963(19) 0.0168(4) Uani 1 1 d . . .
H2B H 0.346(4) 0.4140(19) 0.243(2) 0.023(6) Uiso 1 1 d . . .
H2A H 0.283(4) 0.4118(18) 0.098(2) 0.017(5) Uiso 1 1 d . . .
C3 C 0.0102(4) 0.48443(16) 0.19965(19) 0.0186(5) Uani 1 1 d . . .
H3B H 0.079(4) 0.558(2) 0.182(2) 0.023(6) Uiso 1 1 d . . .
H3A H -0.125(4) 0.4733(18) 0.135(2) 0.020(5) Uiso 1 1 d . . .
C4 C 0.0698(4) 0.49189(16) 0.43740(18) 0.0163(4) Uani 1 1 d . . .
H4B H 0.170(4) 0.5577(19) 0.425(2) 0.021(6) Uiso 1 1 d . . .
H4A H 0.168(4) 0.4258(18) 0.4461(19) 0.015(5) Uiso 1 1 d . . .

loop_
_atom_site_aniso_label
_atom_site_aniso_U_11
_atom_site_aniso_U_22
_atom_site_aniso_U_33
_atom_site_aniso_U_23
_atom_site_aniso_U_13
_atom_site_aniso_U_12
Cl1 0.0157(3) 0.0213(3) 0.0152(3) 0.00143(16) 0.00175(18) 0.00158(17)
N1 0.0161(8) 0.0139(9) 0.0156(9) -0.0013(6) 0.0017(7) -0.0009(6)
N2 0.0156(8) 0.0134(8) 0.0149(9) 0.0003(6) -0.0002(6) -0.0009(6)
C1 0.0148(10) 0.0163(10) 0.0221(11) -0.0015(7) 0.0016(8) 0.0002(7)
C2 0.0187(10) 0.0176(10) 0.0141(10) -0.0011(7) 0.0031(8) -0.0003(8)
C3 0.0237(11) 0.0152(10) 0.0170(11) 0.0016(7) 0.0012(8) 0.0019(8)
C4 0.0164(9) 0.0150(10) 0.0175(11) -0.0004(7) 0.0005(8) 0.0021(8)

loop_
_geom_bond_atom_site_label_1
_geom_bond_atom_site_label_2
_geom_bond_distance
_geom_bond_site_symmetry_2
_geom_bond_publ_flag
N1 C1 1.496(2) . ?
N2 C4 1.483(2) . ?
N2 C3 1.487(3) . ?
C1 C2 1.522(3) . ?
C2 C3 1.541(3) . ?
C4 C4 1.533(4) 3_566 ?
